data_2206202
loop_
_publ_author_name
'Wang, Hai-Bo '
'Pu, Yue-Qing '
'Chen, Jia-Hui '
'Wang, Jin-Tang '

_publ_section_title
4-{[3-(2-Chlorophenyl)-1,2,4-oxadiazol-5-yl]methyl}-1-[(2,6-dimethylphenyl)aminocarbonylmethyl]piperazine
_journal_issue 7
_journal_name_full 'Acta Crystallographica Section E'
_journal_page_first o1994
_journal_page_last o1996
_journal_paper_doi 10.1107/S1600536805017228
_journal_volume 61
_journal_year 2005
_chemical_formula_iupac 'C23 H26 Cl N5 O2'
_chemical_formula_moiety 'C23 H26 Cl N5 O2'
_chemical_formula_sum 'C23 H26 Cl N5 O2'
_chemical_formula_weight 439.94
_chemical_name_systematic
;
4-{[3-(2-Chlorophenyl)-1,2,4-oxadiazol-5-yl]methyl}-1-[(2,6-
dimethylphenyl)aminocarbonylmethyl]piperazine
;
_space_group_IT_number 14
_symmetry_cell_setting monoclinic
_symmetry_space_group_name_Hall '-P 2yab'
_symmetry_space_group_name_H-M 'P 1 21/a 1'
_atom_sites_solution_hydrogens geom
_atom_sites_solution_primary direct
_atom_sites_solution_secondary difmap
_cell_angle_alpha 90.00
_cell_angle_beta 99.77(3)
_cell_angle_gamma 90.00
_cell_formula_units_Z 4
_cell_length_a 12.2960(10)
_cell_length_b 10.587(2)
_cell_length_c 17.164(2)
_cell_measurement_reflns_used 25
_cell_measurement_temperature 293(2)
_cell_measurement_theta_max 13
_cell_measurement_theta_min 10
_cell_volume 2202.0(6)
_computing_cell_refinement 'CAD-4 Software'
_computing_data_collection 'CAD-4 Software (Enraf--Nonius, 1989)'
_computing_data_reduction 'XCAD4 (Harms & Wocadlo, 1995)'
_computing_molecular_graphics 'SHELXTL (Siemens,1996)'
_computing_publication_material SHELXL97
_computing_structure_refinement 'SHELXL97 (Sheldrick, 1997)'
_computing_structure_solution 'SHELXS97 (Sheldrick, 1997)'
_diffrn_ambient_temperature 293(2)
_diffrn_measured_fraction_theta_full 0.996
_diffrn_measured_fraction_theta_max 0.996
_diffrn_measurement_device_type 'Enraf--Nonius CAD-4'
_diffrn_measurement_method \w/2\q
_diffrn_radiation_monochromator graphite
_diffrn_radiation_source 'fine-focus sealed tube'
_diffrn_radiation_type MoK\a
_diffrn_radiation_wavelength 0.71073
_diffrn_reflns_av_R_equivalents 0.0303
_diffrn_reflns_av_sigmaI/netI 0.0571
_diffrn_reflns_limit_h_max 0
_diffrn_reflns_limit_h_min -14
_diffrn_reflns_limit_k_max 12
_diffrn_reflns_limit_k_min 0
_diffrn_reflns_limit_l_max 20
_diffrn_reflns_limit_l_min -20
_diffrn_reflns_number 4061
_diffrn_reflns_theta_full 25.00
_diffrn_reflns_theta_max 25.00
_diffrn_reflns_theta_min 2.27
_diffrn_standards_decay_% 0
_diffrn_standards_interval_count 200
_diffrn_standards_interval_time 2
_diffrn_standards_number 3
_exptl_absorpt_coefficient_mu 0.204
_exptl_absorpt_correction_type none
_exptl_crystal_colour colourless
_exptl_crystal_density_diffrn 1.327
_exptl_crystal_density_method 'not measured'
_exptl_crystal_description block
_exptl_crystal_F_000 928
_exptl_crystal_size_max 0.4
_exptl_crystal_size_mid 0.3
_exptl_crystal_size_min 0.2
_refine_diff_density_max 0.412
_refine_diff_density_min -0.302
_refine_ls_extinction_coef 0.023(4)
_refine_ls_extinction_expression Fc^*^=kFc[1+0.001xFc^2^\l^3^/sin(2\q)]^-1/4^
_refine_ls_extinction_method SHELXL97
_refine_ls_goodness_of_fit_ref 1.010
_refine_ls_hydrogen_treatment constr
_refine_ls_matrix_type full
_refine_ls_number_parameters 281
_refine_ls_number_reflns 3861
_refine_ls_number_restraints 0
_refine_ls_restrained_S_all 1.010
_refine_ls_R_factor_all 0.1047
_refine_ls_R_factor_gt 0.0577
_refine_ls_shift/su_max 0.000
_refine_ls_shift/su_mean 0.000
_refine_ls_structure_factor_coef Fsqd
_refine_ls_weighting_details 'w = 1/[\s^2^(Fo^2^)+(0.1259P)^2^] where P = (Fo^2^+2Fc^2^)/3'
_refine_ls_weighting_scheme calc
_refine_ls_wR_factor_gt 0.1674
_refine_ls_wR_factor_ref 0.2011
_reflns_number_gt 2427
_reflns_number_total 3861
_reflns_threshold_expression I>2\s(I)
_cod_data_source_file hg6196.cif
_cod_data_source_block I
_cod_depositor_comments
;
The following automatic conversions were performed:
'_symmetry_cell_setting' value 'Monoclinic' changed to 'monoclinic'
according to '/home/saulius/struct/CIF-dictionaries/cif_core.dic'
dictionary named 'cif_core.dic' version 2.4.1 from 2010-06-29.

Automatic conversion script
Id: cif_fix_enum 1527 2010-12-29 10:47:43Z saulius 

The following automatic conversions were performed:

'_symmetry_cell_setting' value 'Monoclinic' changed to 'monoclinic'
according to /home/saulius/struct/CIF-dictionaries/cif_core.dic
dictionary named 'cif_core.dic' version 2.4.1 from 2010-06-29.

Automatic conversion script
Id: cif_fix_values 1715 2011-07-08 13:25:40Z adriana 
;
_cod_original_cell_volume 2201.8(6)
_cod_original_sg_symbol_H-M 'P 21/a'
_cod_database_code 2206202
_cod_database_fobs_code 2206202

loop_
_symmetry_equiv_pos_as_xyz
'x, y, z'
'-x+1/2, y+1/2, -z'
'-x, -y, -z'
'x-1/2, -y-1/2, z'

loop_
_atom_site_label
_atom_site_fract_x
_atom_site_fract_y
_atom_site_fract_z
_atom_site_U_iso_or_equiv
_atom_site_adp_type
_atom_site_calc_flag
_atom_site_refinement_flags
_atom_site_occupancy
_atom_site_type_symbol
Cl 0.70877(8) 0.22764(10) 1.15809(5) 0.0608(4) Uani d . 1 Cl
O1 0.4167(2) 0.2981(3) 0.99003(15) 0.0661(8) Uani d . 1 O
O2 0.2535(2) -0.1210(2) 0.48511(14) 0.0527(7) Uani d . 1 O
N1 0.5131(3) 0.3232(4) 1.04493(17) 0.0654(10) Uani d . 1 N
N2 0.5439(2) 0.3472(3) 0.92129(16) 0.0535(8) Uani d . 1 N
N3 0.3696(2) 0.1896(3) 0.80020(15) 0.0445(7) Uani d . 1 N
N4 0.3633(2) 0.0813(3) 0.64604(15) 0.0406(7) Uani d . 1 N
N5 0.2348(2) 0.0903(2) 0.49867(14) 0.0397(7) Uani d . 1 N
H5A 0.2621 0.1559 0.5244 0.048 Uiso calc R 1 H
C1 0.9115(3) 0.4799(4) 1.0904(2) 0.0627(11) Uani d . 1 C
H1B 0.9810 0.5122 1.1103 0.075 Uiso calc R 1 H
C2 0.8651(3) 0.3897(4) 1.1322(2) 0.0546(10) Uani d . 1 C
H2B 0.9042 0.3587 1.1795 0.065 Uiso calc R 1 H
C3 0.7597(3) 0.3448(3) 1.10373(18) 0.0447(8) Uani d . 1 C
C4 0.6990(3) 0.3899(3) 1.03310(18) 0.0429(8) Uani d . 1 C
C5 0.7497(3) 0.4767(3) 0.9908(2) 0.0528(9) Uani d . 1 C
H5B 0.7125 0.5052 0.9422 0.063 Uiso calc R 1 H
C6 0.8546(3) 0.5222(4) 1.0191(2) 0.0613(10) Uani d . 1 C
H6A 0.8867 0.5813 0.9899 0.074 Uiso calc R 1 H
C7 0.5849(3) 0.3516(3) 1.00099(18) 0.0419(8) Uani d . 1 C
C8 0.4427(3) 0.3149(3) 0.9191(2) 0.0479(9) Uani d . 1 C
C9 0.3508(3) 0.2962(4) 0.8509(2) 0.0602(10) Uani d . 1 C
H9A 0.2826 0.2821 0.8709 0.072 Uiso calc R 1 H
H9B 0.3419 0.3727 0.8193 0.072 Uiso calc R 1 H
C10 0.2646(3) 0.1553(4) 0.7496(2) 0.0527(9) Uani d . 1 C
H10A 0.2355 0.2278 0.7182 0.063 Uiso calc R 1 H
H10B 0.2112 0.1306 0.7823 0.063 Uiso calc R 1 H
C11 0.2826(3) 0.0478(4) 0.6957(2) 0.0528(9) Uani d . 1 C
H11A 0.3083 -0.0258 0.7272 0.063 Uiso calc R 1 H
H11B 0.2132 0.0262 0.6625 0.063 Uiso calc R 1 H
C12 0.4677(3) 0.1107(4) 0.69733(19) 0.0508(9) Uani d . 1 C
H12A 0.5229 0.1323 0.6654 0.061 Uiso calc R 1 H
H12B 0.4935 0.0374 0.7290 0.061 Uiso calc R 1 H
C13 0.4519(3) 0.2200(4) 0.7507(2) 0.0518(9) Uani d . 1 C
H13A 0.5216 0.2399 0.7841 0.062 Uiso calc R 1 H
H13B 0.4281 0.2938 0.7188 0.062 Uiso calc R 1 H
C14 0.3749(3) -0.0180(3) 0.59039(19) 0.0523(9) Uani d . 1 C
H14A 0.3786 -0.0986 0.6176 0.063 Uiso calc R 1 H
H14B 0.4440 -0.0063 0.5712 0.063 Uiso calc R 1 H
C15 0.2808(3) -0.0222(3) 0.51981(18) 0.0401(8) Uani d . 1 C
C16 0.1426(2) 0.1083(3) 0.43565(19) 0.0367(7) Uani d . 1 C
C17 0.0442(3) 0.1530(3) 0.4556(2) 0.0430(8) Uani d . 1 C
C18 -0.0437(3) 0.1719(3) 0.3946(3) 0.0570(10) Uani d . 1 C
H18A -0.1101 0.2026 0.4061 0.068 Uiso calc R 1 H
C19 -0.0344(3) 0.1463(4) 0.3179(3) 0.0645(12) Uani d . 1 C
H19A -0.0950 0.1577 0.2780 0.077 Uiso calc R 1 H
C20 0.0645(3) 0.1035(4) 0.2991(2) 0.0589(10) Uani d . 1 C
H20A 0.0702 0.0882 0.2466 0.071 Uiso calc R 1 H
C21 0.1555(3) 0.0833(3) 0.35841(19) 0.0446(8) Uani d . 1 C
C22 0.0331(3) 0.1813(4) 0.5389(2) 0.0588(10) Uani d . 1 C
H22A -0.0401 0.2117 0.5405 0.088 Uiso calc R 1 H
H22B 0.0859 0.2446 0.5598 0.088 Uiso calc R 1 H
H22C 0.0462 0.1058 0.5701 0.088 Uiso calc R 1 H
C23 0.2630(3) 0.0395(4) 0.3375(2) 0.0572(10) Uani d . 1 C
H23A 0.3165 0.0303 0.3849 0.086 Uiso calc R 1 H
H23B 0.2889 0.1005 0.3035 0.086 Uiso calc R 1 H
H23C 0.2525 -0.0403 0.3108 0.086 Uiso calc R 1 H

loop_
_atom_site_aniso_label
_atom_site_aniso_U_11
_atom_site_aniso_U_22
_atom_site_aniso_U_33
_atom_site_aniso_U_12
_atom_site_aniso_U_13
_atom_site_aniso_U_23
Cl 0.0680(7) 0.0673(7) 0.0437(5) -0.0099(5) 0.0002(4) 0.0126(4)
O1 0.0465(15) 0.099(2) 0.0523(16) -0.0037(14) 0.0055(12) 0.0066(15)
O2 0.0598(16) 0.0336(13) 0.0608(15) 0.0034(11) -0.0008(12) -0.0033(11)
N1 0.0505(19) 0.101(3) 0.0426(17) -0.0049(18) 0.0022(15) 0.0029(17)
N2 0.0495(18) 0.068(2) 0.0401(16) -0.0052(15) -0.0003(13) -0.0041(14)
N3 0.0323(14) 0.0564(17) 0.0431(15) -0.0039(12) 0.0014(12) -0.0039(13)
N4 0.0342(14) 0.0477(16) 0.0378(14) 0.0011(12) -0.0001(11) 0.0038(12)
N5 0.0401(15) 0.0295(14) 0.0461(16) 0.0001(11) -0.0020(12) -0.0073(11)
C1 0.057(2) 0.072(3) 0.060(2) -0.016(2) 0.0103(19) -0.014(2)
C2 0.053(2) 0.065(3) 0.0424(19) -0.0063(19) -0.0021(17) -0.0083(18)
C3 0.055(2) 0.0423(19) 0.0360(17) -0.0026(16) 0.0071(15) -0.0040(14)
C4 0.051(2) 0.0415(19) 0.0351(17) -0.0027(15) 0.0045(14) -0.0081(14)
C5 0.063(2) 0.047(2) 0.047(2) -0.0010(18) 0.0060(17) 0.0061(17)
C6 0.067(3) 0.054(2) 0.064(2) -0.015(2) 0.016(2) 0.0044(19)
C7 0.050(2) 0.0360(18) 0.0385(17) 0.0011(15) 0.0054(15) -0.0015(14)
C8 0.048(2) 0.045(2) 0.048(2) 0.0081(16) 0.0017(16) -0.0066(16)
C9 0.051(2) 0.072(3) 0.055(2) 0.0093(19) -0.0008(18) -0.0113(19)
C10 0.0328(18) 0.074(3) 0.049(2) -0.0025(17) 0.0009(15) 0.0021(18)
C11 0.047(2) 0.058(2) 0.051(2) -0.0112(17) 0.0033(16) 0.0072(18)
C12 0.0330(18) 0.072(3) 0.0454(19) 0.0006(16) -0.0001(14) 0.0045(17)
C13 0.0433(19) 0.064(2) 0.0455(19) -0.0141(17) 0.0012(15) -0.0005(17)
C14 0.054(2) 0.051(2) 0.0484(19) 0.0137(17) 0.0005(16) -0.0001(17)
C15 0.0426(18) 0.0340(18) 0.0437(18) 0.0032(14) 0.0078(14) 0.0034(14)
C16 0.0317(16) 0.0266(16) 0.0488(18) -0.0036(12) -0.0017(14) -0.0014(13)
C17 0.0373(18) 0.0282(17) 0.062(2) -0.0028(14) 0.0033(15) 0.0039(15)
C18 0.041(2) 0.044(2) 0.084(3) -0.0004(16) 0.0042(19) 0.014(2)
C19 0.044(2) 0.065(3) 0.075(3) -0.0110(19) -0.0151(19) 0.026(2)
C20 0.064(3) 0.061(2) 0.047(2) -0.016(2) -0.0042(18) 0.0029(18)
C21 0.047(2) 0.0395(18) 0.0441(19) -0.0067(15) -0.0006(15) -0.0015(15)
C22 0.051(2) 0.052(2) 0.079(3) -0.0033(18) 0.0239(19) -0.0107(19)
C23 0.058(2) 0.064(2) 0.050(2) -0.0029(19) 0.0104(18) -0.0089(18)

loop_
_atom_type_symbol
_atom_type_description
_atom_type_scat_dispersion_real
_atom_type_scat_dispersion_imag
_atom_type_scat_source
C C 0.0033 0.0016 'International Tables Vol C Tables 4.2.6.8 and 6.1.1.4'
H H 0.0000 0.0000 'International Tables Vol C Tables 4.2.6.8 and 6.1.1.4'
N N 0.0061 0.0033 'International Tables Vol C Tables 4.2.6.8 and 6.1.1.4'
O O 0.0106 0.0060 'International Tables Vol C Tables 4.2.6.8 and 6.1.1.4'
Cl Cl 0.1484 0.1585 'International Tables Vol C Tables 4.2.6.8 and 6.1.1.4'

loop_
_geom_angle_atom_site_label_1
_geom_angle_atom_site_label_2
_geom_angle_atom_site_label_3
_geom_angle
_geom_angle_publ_flag
C8 O1 N1 106.5(3) yes
C7 N1 O1 103.5(3) yes
C8 N2 C7 103.1(3) yes
C13 N3 C9 111.7(3) yes
C13 N3 C10 109.5(3) yes
C9 N3 C10 109.2(3) yes
C14 N4 C11 111.3(3) yes
C14 N4 C12 112.2(3) yes
C11 N4 C12 108.4(2) yes
C15 N5 C16 124.2(3) yes
C15 N5 H5A 117.9 ?
C16 N5 H5A 117.9 ?
C2 C1 C6 119.7(4) ?
C2 C1 H1B 120.1 ?
C6 C1 H1B 120.1 ?
C1 C2 C3 119.9(3) ?
C1 C2 H2B 120.0 ?
C3 C2 H2B 120.0 ?
C2 C3 C4 121.2(3) ?
C2 C3 Cl 117.1(3) yes
C4 C3 Cl 121.6(3) yes
C5 C4 C3 117.5(3) ?
C5 C4 C7 118.1(3) yes
C3 C4 C7 124.4(3) yes
C4 C5 C6 121.5(3) ?
C4 C5 H5B 119.3 ?
C6 C5 H5B 119.3 ?
C1 C6 C5 120.1(4) ?
C1 C6 H6A 120.0 ?
C5 C6 H6A 120.0 ?
N1 C7 N2 113.7(3) yes
N1 C7 C4 123.2(3) yes
N2 C7 C4 123.1(3) yes
N2 C8 O1 113.2(3) yes
N2 C8 C9 131.0(3) yes
O1 C8 C9 115.8(3) yes
N3 C9 C8 113.1(3) yes
N3 C9 H9A 109.0 ?
C8 C9 H9A 109.0 ?
N3 C9 H9B 109.0 ?
C8 C9 H9B 109.0 ?
H9A C9 H9B 107.8 ?
N3 C10 C11 110.1(3) yes
N3 C10 H10A 109.6 ?
C11 C10 H10A 109.6 ?
N3 C10 H10B 109.6 ?
C11 C10 H10B 109.6 ?
H10A C10 H10B 108.2 ?
N4 C11 C10 111.1(3) yes
N4 C11 H11A 109.4 ?
C10 C11 H11A 109.4 ?
N4 C11 H11B 109.4 ?
C10 C11 H11B 109.4 ?
H11A C11 H11B 108.0 ?
N4 C12 C13 109.8(3) yes
N4 C12 H12A 109.7 ?
C13 C12 H12A 109.7 ?
N4 C12 H12B 109.7 ?
C13 C12 H12B 109.7 ?
H12A C12 H12B 108.2 ?
N3 C13 C12 110.9(3) yes
N3 C13 H13A 109.5 ?
C12 C13 H13A 109.5 ?
N3 C13 H13B 109.5 ?
C12 C13 H13B 109.5 ?
H13A C13 H13B 108.1 ?
N4 C14 C15 113.5(3) yes
N4 C14 H14A 108.9 ?
C15 C14 H14A 108.9 ?
N4 C14 H14B 108.9 ?
C15 C14 H14B 108.9 ?
H14A C14 H14B 107.7 ?
O2 C15 N5 124.0(3) yes
O2 C15 C14 121.3(3) yes
N5 C15 C14 114.6(3) yes
C21 C16 C17 122.9(3) ?
C21 C16 N5 119.3(3) yes
C17 C16 N5 117.8(3) yes
C18 C17 C16 117.5(3) ?
C18 C17 C22 120.6(3) yes
C16 C17 C22 121.9(3) yes
C19 C18 C17 121.1(4) ?
C19 C18 H18A 119.4 ?
C17 C18 H18A 119.4 ?
C18 C19 C20 120.5(3) ?
C18 C19 H19A 119.7 ?
C20 C19 H19A 119.7 ?
C19 C20 C21 120.5(4) ?
C19 C20 H20A 119.7 ?
C21 C20 H20A 119.7 ?
C16 C21 C20 117.4(3) ?
C16 C21 C23 122.4(3) yes
C20 C21 C23 120.2(3) yes
C17 C22 H22A 109.5 ?
C17 C22 H22B 109.5 ?
H22A C22 H22B 109.5 ?
C17 C22 H22C 109.5 ?
H22A C22 H22C 109.5 ?
H22B C22 H22C 109.5 ?
C21 C23 H23A 109.5 ?
C21 C23 H23B 109.5 ?
H23A C23 H23B 109.5 ?
C21 C23 H23C 109.5 ?
H23A C23 H23C 109.5 ?
H23B C23 H23C 109.5 ?

loop_
_geom_bond_atom_site_label_1
_geom_bond_atom_site_label_2
_geom_bond_distance
_geom_bond_publ_flag
Cl C3 1.732(3) yes
O1 C8 1.321(4) yes
O1 N1 1.408(4) yes
O2 C15 1.221(4) yes
N1 C7 1.290(4) yes
N2 C8 1.285(4) yes
N2 C7 1.376(4) yes
N3 C13 1.464(4) yes
N3 C9 1.467(4) yes
N3 C10 1.474(4) yes
N4 C14 1.444(4) yes
N4 C11 1.458(4) yes
N4 C12 1.462(4) yes
N5 C15 1.342(4) yes
N5 C16 1.440(4) yes
N5 H5A 0.8600 ?
C1 C2 1.375(5) ?
C1 C6 1.378(5) ?
C1 H1B 0.9300 ?
C2 C3 1.389(5) ?
C2 H2B 0.9300 ?
C3 C4 1.395(4) ?
C4 C5 1.384(5) ?
C4 C7 1.475(4) yes
C5 C6 1.385(5) ?
C5 H5B 0.9300 ?
C6 H6A 0.9300 ?
C8 C9 1.496(5) yes
C9 H9A 0.9700 ?
C9 H9B 0.9700 ?
C10 C11 1.506(5) yes
C10 H10A 0.9700 ?
C10 H10B 0.9700 ?
C11 H11A 0.9700 ?
C11 H11B 0.9700 ?
C12 C13 1.508(5) yes
C12 H12A 0.9700 ?
C12 H12B 0.9700 ?
C13 H13A 0.9700 ?
C13 H13B 0.9700 ?
C14 C15 1.528(4) yes
C14 H14A 0.9700 ?
C14 H14B 0.9700 ?
C16 C21 1.387(5) ?
C16 C17 1.395(4) ?
C17 C18 1.384(5) ?
C17 C22 1.490(5) yes
C18 C19 1.368(6) ?
C18 H18A 0.9300 ?
C19 C20 1.386(6) ?
C19 H19A 0.9300 ?
C20 C21 1.395(5) ?
C20 H20A 0.9300 ?
C21 C23 1.501(5) yes
C22 H22A 0.9600 ?
C22 H22B 0.9600 ?
C22 H22C 0.9600 ?
C23 H23A 0.9600 ?
C23 H23B 0.9600 ?
C23 H23C 0.9600 ?

loop_
_geom_hbond_atom_site_label_D
_geom_hbond_atom_site_label_H
_geom_hbond_atom_site_label_A
_geom_hbond_site_symmetry_A
_geom_hbond_distance_DH
_geom_hbond_distance_HA
_geom_hbond_distance_DA
_geom_hbond_angle_DHA
_geom_hbond_publ_flag
N5 H5A N4 . 0.86 2.38 2.747(4) 106.00 yes
N5 H5A O2 2_556 0.86 2.37 3.070(3) 138.00 yes
C13 H13A N2 . 0.97 2.59 3.247(5) 125.00 yes
C23 H23A O2 . 0.96 2.56 3.068(4) 113.00 yes
C23 H23A N5 . 0.96 2.43 2.896(4) 110.00 yes

loop_
_geom_torsion_atom_site_label_1
_geom_torsion_atom_site_label_2
_geom_torsion_atom_site_label_3
_geom_torsion_atom_site_label_4
_geom_torsion
C8 O1 N1 C7 -0.1(4)
C6 C1 C2 C3 -2.2(6)
C1 C2 C3 C4 -0.2(5)
C1 C2 C3 Cl 177.9(3)
C2 C3 C4 C5 2.8(5)
Cl C3 C4 C5 -175.2(3)
C2 C3 C4 C7 -176.9(3)
Cl C3 C4 C7 5.0(5)
C3 C4 C5 C6 -3.1(5)
C7 C4 C5 C6 176.7(3)
C2 C1 C6 C5 1.9(6)
C4 C5 C6 C1 0.8(6)
O1 N1 C7 N2 0.0(4)
O1 N1 C7 C4 177.7(3)
C8 N2 C7 N1 0.2(4)
C8 N2 C7 C4 -177.5(3)
C5 C4 C7 N1 -146.8(4)
C3 C4 C7 N1 33.0(5)
C5 C4 C7 N2 30.7(5)
C3 C4 C7 N2 -149.5(3)
C7 N2 C8 O1 -0.3(4)
C7 N2 C8 C9 178.3(4)
N1 O1 C8 N2 0.3(4)
N1 O1 C8 C9 -178.5(3)
C13 N3 C9 C8 -74.9(4)
C10 N3 C9 C8 163.9(3)
N2 C8 C9 N3 65.8(5)
O1 C8 C9 N3 -115.7(4)
C13 N3 C10 C11 56.2(4)
C9 N3 C10 C11 178.8(3)
C14 N4 C11 C10 -175.8(3)
C12 N4 C11 C10 60.3(4)
N3 C10 C11 N4 -58.8(4)
C14 N4 C12 C13 176.6(3)
C11 N4 C12 C13 -60.1(4)
C9 N3 C13 C12 -178.3(3)
C10 N3 C13 C12 -57.3(4)
N4 C12 C13 N3 59.9(4)
C11 N4 C14 C15 77.3(3)
C12 N4 C14 C15 -161.0(3)
C16 N5 C15 O2 4.2(5)
C16 N5 C15 C14 -177.8(3)
N4 C14 C15 O2 -151.5(3)
N4 C14 C15 N5 30.5(4)
C15 N5 C16 C21 -65.7(4)
C15 N5 C16 C17 115.6(3)
C21 C16 C17 C18 0.4(5)
N5 C16 C17 C18 179.0(3)
C21 C16 C17 C22 -178.8(3)
N5 C16 C17 C22 -0.2(4)
C16 C17 C18 C19 0.7(5)
C22 C17 C18 C19 180.0(3)
C17 C18 C19 C20 -1.6(6)
C18 C19 C20 C21 1.4(6)
C17 C16 C21 C20 -0.6(5)
N5 C16 C21 C20 -179.2(3)
C17 C16 C21 C23 177.8(3)
N5 C16 C21 C23 -0.7(5)
C19 C20 C21 C16 -0.3(5)
C19 C20 C21 C23 -178.8(3)

loop_
_cod_related_entry_id
_cod_related_entry_database
_cod_related_entry_code
1 ChemSpider 21129283
